data_2006902
loop_
_publ_author_name
'Garcia, J. Gabriel'
'Haydar, Simon H.'
'Krapcho, A. Paul'
'Liu, Yen-Hsiang'
'Fronczek, Frank R.'

_publ_section_title
;
 2-(5-Chloro-2-nitrophenylthio)nicotinoyl Chloride
;
_journal_issue 1
_journal_name_full 'Acta Crystallographica Section C'
_journal_page_first 146
_journal_page_last 148
_journal_paper_doi 10.1107/S0108270197012870
_journal_volume 54
_journal_year 1998
_chemical_formula_sum 'C12 H6 Cl2 N2 O3 S'
_chemical_formula_weight 329.16
_chemical_name_systematic
;
2-(5-Chloro-2-nitrophenyl)thionicotinoyl Chloride
;
_symmetry_cell_setting monoclinic
_symmetry_space_group_name_Hall '-P 2ybc'
_symmetry_space_group_name_H-M 'P 1 21/c 1'
_atom_type_scat_source IntTabIV
_cell_angle_alpha 90
_cell_angle_beta 95.361(5)
_cell_angle_gamma 90
_cell_formula_units_Z 4
_cell_length_a 11.8721(7)
_cell_length_b 15.406(2)
_cell_length_c 7.1392(5)
_cell_measurement_reflns_used 25
_cell_measurement_temperature 298
_cell_measurement_theta_max 29
_cell_measurement_theta_min 12
_cell_volume 1300.1(2)
_computing_cell_refinement CAD4_Software
_computing_data_collection CAD4_Software_(Enraf-Nonius,_1977)
_computing_data_reduction PROCESS_MolEN_(Fair,_1990)
_computing_molecular_graphics ORTEPII_(Johnson,_1976)
_computing_publication_material CIF_IN_MolEN
_computing_structure_refinement LSFM_MolEN_(Fair,_1990)
_computing_structure_solution Direct_methods_MULTAN80_(Main_et_al.,_1980)
_diffrn_measurement_device Enraf_Nonius_CAD4
_diffrn_measurement_method \q/2\q
_diffrn_radiation_type 'Cu K\a'
_diffrn_radiation_wavelength 1.54184
_diffrn_reflns_av_R_equivalents 0.03
_diffrn_reflns_limit_h_max 14
_diffrn_reflns_limit_h_min -14
_diffrn_reflns_limit_k_max 19
_diffrn_reflns_limit_k_min 0
_diffrn_reflns_limit_l_max 8
_diffrn_reflns_limit_l_min 0
_diffrn_reflns_number 2995
_diffrn_reflns_theta_max 74.92
_diffrn_standards_decay_% -1.6
_diffrn_standards_interval_time 120
_diffrn_standards_number 3
_exptl_absorpt_coefficient_mu 6.2
_exptl_absorpt_correction_T_max 0.22
_exptl_absorpt_correction_T_min 0.11
_exptl_absorpt_correction_type \y_scans_(North,_Phillips_&_Mathews,_1968)
_exptl_crystal_colour pale_yellow
_exptl_crystal_density_diffrn 1.682
_exptl_crystal_description irregular_fragment
_exptl_crystal_F_000 664
_exptl_crystal_size_max 0.35
_exptl_crystal_size_mid 0.30
_exptl_crystal_size_min 0.25
_refine_diff_density_max 0.42
_refine_diff_density_min -0.47
_refine_ls_abs_structure_details
;
?
;
_refine_ls_extinction_coef 5.6E-6(3)
_refine_ls_extinction_method isotropic_(Zachariasen,_1963)
_refine_ls_goodness_of_fit_obs 1.62
_refine_ls_hydrogen_treatment H_atoms_refined_isotropically
_refine_ls_number_parameters 206
_refine_ls_number_reflns 2566
_refine_ls_R_factor_obs .047
_refine_ls_shift/esd_max 0.004
_refine_ls_structure_factor_coef F
_refine_ls_weighting_details 'w = 4Fo^2^/[\s^2^(Fo^2^) + 0.002Fo^4^]'
_refine_ls_weighting_scheme calc
_refine_ls_wR_factor_obs .061
_reflns_number_observed 2566
_reflns_number_total 2675
_reflns_observed_criterion >1.0\s(I)
_cod_data_source_file bk1348.cif
_cod_data_source_block Gabriel81
_cod_depositor_comments
;
The following automatic conversions were performed:

'_refine_ls_weighting_scheme' value '4Fo^2^/[\s^2^(Fo^2^) +
0.002Fo^4^]' was changed to 'calc'. New tag
'_refine_ls_weighting_details' was created. The value of the new tag
was set to 'w = 4Fo^2^/[\s^2^(Fo^2^) + 0.002Fo^4^]'.

Automatic conversion script
Id: cif_fix_values 3143 2015-03-26 13:38:13Z robertas 
;
_cod_original_cell_volume 1300.1(3)
_cod_original_sg_symbol_H-M 'P 21/c'
_cod_original_formula_sum 'C12 H6 Cl2 N2 O3 S1'
_cod_database_code 2006902

loop_
_atom_site_aniso_label
_atom_site_aniso_U_11
_atom_site_aniso_U_22
_atom_site_aniso_U_33
_atom_site_aniso_U_12
_atom_site_aniso_U_13
_atom_site_aniso_U_23
Cl1 .0722(4) .0731(4) .0613(3) .0133(3) -.0207(3) -.0015(3)
Cl2 .0438(3) .0790(5) .1158(6) -.0105(3) -.0072(4) .0064(4)
S .0381(2) .0315(2) .0610(3) .0010(2) .0066(2) .0104(2)
O1 .0527(9) .0406(8) .1100(10) -.0070(8) .0040(10) .0140(9)
O2 .0730(10) .0630(10) .0670(10) -.0072(9) .0105(9) .0256(8)
O3 .0680(10) .0558(9) .0494(8) -.0073(9) -.0043(8) -.0022(8)
N1 .0452(8) .0308(7) .0518(9) -.0008(7) .0087(7) .0022(7)
N2 .0477(9) .0397(9) .0462(8) .0047(8) .0091(7) .0037(7)
C1 .0415(9) .0313(8) .0379(8) .0023(8) .0075(7) .0017(7)
C2 .0414(9) .0357(9) .0387(9) .0017(8) .0080(7) -.0007(8)
C3 .0440(10) .0450(10) .0450(10) .0099(9) .0053(8) .0015(9)
C4 .0600(10) .0348(9) .0490(10) .0110(10) .0068(9) .0047(9)
C5 .0550(10) .0299(9) .0530(10) .0004(9) .0116(9) .0029(8)
C6 .0390(9) .0440(10) .0560(10) -.0011(9) .0068(9) -.0044(9)
C7 .0397(9) .0294(8) .0460(10) .0035(8) .0066(8) .0008(8)
C8 .0436(9) .0321(9) .0436(9) .0030(8) .0051(8) -.0005(8)
C9 .0427(9) .0440(10) .0580(10) -.0028(9) .0138(9) -.0010(10)
C10 .0400(10) .0480(10) .0670(10) .0010(10) .0020(10) -.0100(10)
C11 .0510(10) .0380(10) .0490(10) .0070(9) -.0058(9) -.0071(9)
C12 .0480(10) .0376(9) .0460(10) .0048(9) .0061(9) .0012(9)

loop_
_atom_site_label
_atom_site_fract_x
_atom_site_fract_y
_atom_site_fract_z
_atom_site_thermal_displace_type
_atom_site_calc_flag
Cl1 -.06379(6) .17053(5) -.33410(10) Uani ?
Cl2 .72037(6) .15743(6) .29960(10) Uani ?
S .32536(4) .17150(3) .09857(8) Uani ?
O1 .5436(2) .22210(10) .1240(3) Uani ?
O2 .1399(2) .02700(10) .4984(3) Uani ?
O3 .2456(2) .13920(10) .4797(2) Uani ?
N1 .3359(2) .00400(10) .1927(3) Uani ?
N2 .1728(2) .08880(10) .4129(2) Uani ?
C1 .3967(2) .07580(10) .1773(3) Uani ?
C2 .5157(2) .07660(10) .2181(3) Uani ?
C3 .5688(2) -.00100(10) .2728(3) Uani ?
C4 .5059(2) -.07500(10) .2865(3) Uani ?
C5 .3905(2) -.06880(10) .2482(3) Uani ?
C6 .5783(2) .1580(2) .1986(3) Uani ?
C7 .1818(2) .13970(10) .0810(3) Uani ?
C8 .1199(2) .10530(10) .2230(3) Uani ?
C9 .0061(2) .0865(2) .1904(3) Uani ?
C10 -.0518(2) .1056(2) .0183(4) Uani ?
C11 .0071(2) .14260(10) -.1194(3) Uani ?
C12 .1224(2) .15770(10) -.0907(3) Uani ?
H3 .642(2) .002(2) .301(3) Uiso ?
H4 .539(2) -.133(2) .318(4) Uiso ?
H5 .341(2) -.117(2) .273(3) Uiso ?
H9 -.029(2) .067(2) .281(3) Uiso ?
H10 -.132(2) .091(2) -.002(3) Uiso ?
H12 .161(2) .181(2) -.195(3) Uiso ?

loop_
_geom_angle_atom_site_label_1
_geom_angle_atom_site_label_2
_geom_angle_atom_site_label_3
_geom_angle
_geom_angle_publ_flag
C1 S C7 102.85(9) yes
C1 N1 C5 118.0(2) no
O2 N2 O3 123.3(2) ?
O2 N2 C8 118.1(2) ?
O3 N2 C8 118.5(2) ?
S C1 N1 118.1(2) ?
S C1 C2 119.9(2) ?
N1 C1 C2 121.9(2) ?
C1 C2 C3 118.0(2) ?
C1 C2 C6 119.4(2) ?
C3 C2 C6 122.6(2) ?
C2 C3 C4 119.9(2) ?
C2 C3 H3 115.0(10) ?
C4 C3 H3 124.0(10) ?
C3 C4 C5 117.8(2) ?
C3 C4 H4 123.0(10) ?
C5 C4 H4 118.0(10) ?
N1 C5 C4 124.3(2) ?
N1 C5 H5 114.0(10) ?
C4 C5 H5 121.0(10) ?
Cl2 C6 O1 117.9(2) yes
Cl2 C6 C2 115.4(2) yes
O1 C6 C2 126.7(2) yes
S C7 C8 128.1(2) ?
S C7 C12 114.6(2) ?
C8 C7 C12 117.1(2) ?
N2 C8 C7 121.6(2) ?
N2 C8 C9 116.6(2) ?
C7 C8 C9 121.7(2) ?
C8 C9 C10 120.1(2) ?
C8 C9 H9 119.0(10) ?
C10 C9 H9 120.0(10) ?
C9 C10 C11 118.6(2) ?
C9 C10 H10 118.0(10) ?
C11 C10 H10 122.0(10) ?
Cl1 C11 C10 119.7(2) ?
Cl1 C11 C12 118.8(2) ?
C10 C11 C12 121.5(2) ?
C7 C12 C11 120.8(2) ?
C7 C12 H12 120.0(10) ?
C11 C12 H12 118.0(10) ?

loop_
_geom_bond_atom_site_label_1
_geom_bond_atom_site_label_2
_geom_bond_distance
_geom_bond_publ_flag
Cl1 C11 1.733(2) yes
Cl2 C6 1.771(2) yes
S C1 1.766(2) yes
S C7 1.767(2) yes
O1 C6 1.178(3) no
O2 N2 1.215(3) no
O3 N2 1.224(3) ?
N1 C1 1.331(3) ?
N1 C5 1.338(3) ?
N2 C8 1.462(3) ?
C1 C2 1.415(3) ?
C2 C3 1.391(3) ?
C2 C6 1.471(3) ?
C3 C4 1.372(3) ?
C3 H3 .88(2) ?
C4 C5 1.375(3) ?
C4 H4 .99(3) ?
C5 H5 .97(3) ?
C7 C8 1.409(3) ?
C7 C12 1.384(3) ?
C8 C9 1.381(3) ?
C9 C10 1.382(3) ?
C9 H9 .85(2) ?
C10 C11 1.381(4) ?
C10 H10 .97(3) ?
C11 C12 1.384(3) ?
C12 H12 .98(3) ?
